data_2240216
loop_
_publ_author_name
'White, Frankie'
'Sykora, Richard E.'

_publ_section_title
;
 Crystal structure of
 bis(2,2':6',2''-terpyridine-\k^3^<i>N</i>,<i>N</i>',<i>N</i>'')nickel(II)
 dicyanidoaurate(I)
;
_journal_issue 12
_journal_name_full 'Acta Crystallographica Section E'
_journal_page_first 519
_journal_page_last 521
_journal_paper_doi 10.1107/S1600536814024672
_journal_volume 70
_journal_year 2014
_chemical_formula_iupac '[Ni (C15 H11 N3)2] [Au (C N)2]2'
_chemical_formula_moiety 'C30 H22 N6 Ni 2+, 2(C2 Au N2 2-)'
_chemical_formula_sum 'C34 H22 Au2 N10 Ni'
_chemical_formula_weight 1023.26
_chemical_name_systematic
;
Bis(2,2':6',2''-terpyridine-\k^3^<i>N</i>,<i>N</i>',<i>N</i>'')nickel(II)
dicyanidoaurate(I)
;
_space_group_crystal_system triclinic
_space_group_IT_number 2
_space_group_name_Hall '-P 1'
_space_group_name_H-M_alt 'P -1'
_symmetry_space_group_name_Hall '-P 1'
_symmetry_space_group_name_H-M 'P -1'
_atom_sites_solution_hydrogens geom
_atom_sites_solution_primary direct
_atom_sites_solution_secondary difmap
_audit_creation_method
;
Olex2 1.1
(compiled 2011.11.01 svn.r2039, GUI svn.r3906)
;
_cell_angle_alpha 83.401(2)
_cell_angle_beta 88.788(3)
_cell_angle_gamma 81.078(3)
_cell_formula_units_Z 2
_cell_length_a 8.8374(3)
_cell_length_b 12.6707(4)
_cell_length_c 14.7497(4)
_cell_measurement_reflns_used 15517
_cell_measurement_temperature 180.00(10)
_cell_measurement_theta_max 27.9570
_cell_measurement_theta_min 2.6310
_cell_volume 1620.81(9)
_computing_cell_refinement
;
CrysAlis PRO (Agilent, 2014)
;
_computing_data_collection
;
CrysAlis PRO (Agilent, 2014)
;
_computing_data_reduction
;
CrysAlis PRO (Agilent, 2014)
;
_computing_molecular_graphics
;
<i>OLEX2</i> (Dolomanov <i>et al.</i>,  2009)
;
_computing_publication_material
;
<i>OLEX2</i> (Dolomanov <i>et al.</i>,  2009) and <i>publCIF</i>
(Westrip, 2010)
;
_computing_structure_refinement
;
SHELXL97 (Sheldrick, 2008)
;
_computing_structure_solution
;
SHELXS97 (Sheldrick, 2008)
;
_diffrn_ambient_temperature 180
_diffrn_detector_area_resol_mean 16.0514
_diffrn_measured_fraction_theta_full 0.9992
_diffrn_measured_fraction_theta_max 0.9992
_diffrn_measurement_device_type 'Agilent Xcalibur Eos'
_diffrn_measurement_method '\w scans'
_diffrn_radiation_monochromator graphite
_diffrn_radiation_type 'Mo K\a'
_diffrn_radiation_wavelength 0.7107
_diffrn_reflns_av_R_equivalents 0.0447
_diffrn_reflns_limit_h_max 10
_diffrn_reflns_limit_h_min -10
_diffrn_reflns_limit_k_max 15
_diffrn_reflns_limit_k_min -15
_diffrn_reflns_limit_l_max 17
_diffrn_reflns_limit_l_min -17
_diffrn_reflns_number 41260
_diffrn_reflns_theta_full 25.35
_diffrn_reflns_theta_max 25.35
_diffrn_reflns_theta_min 2.64
_exptl_absorpt_coefficient_mu 9.646
_exptl_absorpt_correction_T_max 1.00000
_exptl_absorpt_correction_T_min 0.29898
_exptl_absorpt_correction_type multi-scan
_exptl_absorpt_process_details
;
(<i>CrysAlis Pro</i>; Agilent, 2014)
;
_exptl_crystal_colour red
_exptl_crystal_density_diffrn 2.097
_exptl_crystal_density_method 'not measured'
_exptl_crystal_description irregular
_exptl_crystal_F_000 964
_exptl_crystal_size_max 0.085
_exptl_crystal_size_mid 0.061
_exptl_crystal_size_min 0.049
_refine_diff_density_max 1.184
_refine_diff_density_min -0.510
_refine_ls_extinction_method none
_refine_ls_goodness_of_fit_ref 1.059
_refine_ls_hydrogen_treatment constr
_refine_ls_matrix_type full
_refine_ls_number_parameters 424
_refine_ls_number_reflns 5928
_refine_ls_number_restraints 0
_refine_ls_restrained_S_all 1.059
_refine_ls_R_factor_all 0.0308
_refine_ls_R_factor_gt 0.0267
_refine_ls_shift/su_max 0.001
_refine_ls_shift/su_mean 0.000
_refine_ls_structure_factor_coef Fsqd
_refine_ls_weighting_details 'calc w=1/[\s^2^(Fo^2^)+(0.0357P)^2^+1.8409P] where P=(Fo^2^+2Fc^2^)/3'
_refine_ls_weighting_scheme calc
_refine_ls_wR_factor_gt 0.0672
_refine_ls_wR_factor_ref 0.0701
_reflns_number_gt 5305
_reflns_number_total 5928
_reflns_threshold_expression >2\s(I)
_cod_data_source_file wm5063sup1.cf
_cod_data_source_block I
_cod_original_cell_volume 1620.82(9)
_cod_database_code 2240216
_cod_database_fobs_code 2240216

loop_
_space_group_symop_id
_space_group_symop_operation_xyz
1 'x, y, z'
2 '-x, -y, -z'

loop_
_atom_site_type_symbol
_atom_site_label
_atom_site_fract_x
_atom_site_fract_y
_atom_site_fract_z
_atom_site_U_iso_or_equiv
_atom_site_adp_type
_atom_site_calc_flag
_atom_site_refinement_flags
_atom_site_occupancy
_atom_site_symmetry_multiplicity
Au Au1 0.39267(2) 0.878031(15) 0.259898(14) 0.05010(8) Uani d . 1 1
Au Au2 0.37167(2) 0.656248(15) 0.195383(13) 0.04589(7) Uani d . 1 1
Ni Ni1 0.03978(6) 0.30283(4) 0.27059(4) 0.03278(13) Uani d . 1 1
N N4 0.1366(4) 0.2245(3) 0.3954(2) 0.0343(8) Uani d . 1 1
N N5 0.0613(4) 0.4262(3) 0.3394(2) 0.0341(8) Uani d . 1 1
N N6 -0.0595(4) 0.4355(3) 0.1801(2) 0.0367(8) Uani d . 1 1
N N3 0.2540(4) 0.2959(3) 0.2017(2) 0.0386(8) Uani d . 1 1
N N2 0.0398(4) 0.1761(3) 0.2020(2) 0.0371(8) Uani d . 1 1
N N1 -0.1736(4) 0.2555(3) 0.3086(3) 0.0407(9) Uani d . 1 1
C C21 0.1440(5) 0.4070(4) 0.4172(3) 0.0355(9) Uani d . 1 1
C C20 0.1790(5) 0.2913(3) 0.4515(3) 0.0343(9) Uani d . 1 1
C C26 -0.0609(5) 0.5321(4) 0.2110(3) 0.0385(10) Uani d . 1 1
C C16 0.1583(5) 0.1185(4) 0.4230(3) 0.0412(10) Uani d . 1 1
H H16 0.1277 0.0722 0.3847 0.049 Uiso calc R 1 1
C C19 0.2464(5) 0.2534(4) 0.5352(3) 0.0428(11) Uani d . 1 1
H H19 0.2749 0.3008 0.5731 0.051 Uiso calc R 1 1
C C22 0.1874(6) 0.4908(4) 0.4572(3) 0.0430(11) Uani d . 1 1
H H22 0.2452 0.4773 0.5104 0.052 Uiso calc R 1 1
C C30 -0.1275(5) 0.4324(4) 0.1000(3) 0.0458(11) Uani d . 1 1
H H30 -0.1253 0.3665 0.0777 0.055 Uiso calc R 1 1
C C5 -0.1995(5) 0.1651(4) 0.2730(3) 0.0436(11) Uani d . 1 1
C C11 0.2842(5) 0.2140(4) 0.1487(3) 0.0405(10) Uani d . 1 1
C C24 0.0583(6) 0.6150(4) 0.3379(3) 0.0446(11) Uani d . 1 1
H H24 0.0272 0.6849 0.3110 0.054 Uiso calc R 1 1
C C23 0.1440(6) 0.5948(4) 0.4175(3) 0.0452(11) Uani d . 1 1
H H23 0.1723 0.6517 0.4442 0.054 Uiso calc R 1 1
C C15 0.3549(5) 0.3636(4) 0.2029(3) 0.0437(11) Uani d . 1 1
H H15 0.3334 0.4202 0.2384 0.052 Uiso calc R 1 1
C C25 0.0205(5) 0.5273(3) 0.2995(3) 0.0367(10) Uani d . 1 1
C C1 -0.2761(6) 0.3004(4) 0.3657(3) 0.0491(12) Uani d . 1 1
H H1 -0.2587 0.3625 0.3892 0.059 Uiso calc R 1 1
C C10 0.1623(6) 0.1451(4) 0.1495(3) 0.0407(11) Uani d . 1 1
C C18 0.2705(6) 0.1439(4) 0.5616(3) 0.0503(12) Uani d . 1 1
H H18 0.3180 0.1167 0.6169 0.060 Uiso calc R 1 1
C C6 -0.0791(6) 0.1213(4) 0.2111(3) 0.0434(11) Uani d . 1 1
C C17 0.2241(6) 0.0754(4) 0.5057(3) 0.0480(12) Uani d . 1 1
H H17 0.2368 0.0017 0.5233 0.058 Uiso calc R 1 1
C C27 -0.1337(6) 0.6270(4) 0.1636(4) 0.0503(12) Uani d . 1 1
H H27 -0.1335 0.6924 0.1863 0.060 Uiso calc R 1 1
C C9 0.1660(7) 0.0561(4) 0.1017(4) 0.0540(14) Uani d . 1 1
H H9 0.2483 0.0354 0.0640 0.065 Uiso calc R 1 1
C C14 0.4912(6) 0.3535(5) 0.1532(4) 0.0527(13) Uani d . 1 1
H H14 0.5592 0.4023 0.1550 0.063 Uiso calc R 1 1
C C4 -0.3309(6) 0.1213(4) 0.2956(4) 0.0551(14) Uani d . 1 1
H H4 -0.3497 0.0606 0.2704 0.066 Uiso calc R 1 1
C C12 0.4186(6) 0.1984(5) 0.0993(3) 0.0509(13) Uani d . 1 1
H H12 0.4394 0.1407 0.0649 0.061 Uiso calc R 1 1
C C13 0.5218(6) 0.2694(5) 0.1016(4) 0.0576(15) Uani d . 1 1
H H13 0.6123 0.2602 0.0680 0.069 Uiso calc R 1 1
C C7 -0.0793(7) 0.0300(4) 0.1661(4) 0.0546(14) Uani d . 1 1
H H7 -0.1607 -0.0088 0.1728 0.066 Uiso calc R 1 1
C C3 -0.4349(6) 0.1692(6) 0.3568(4) 0.0683(18) Uani d . 1 1
H H3 -0.5229 0.1397 0.3734 0.082 Uiso calc R 1 1
C C32 0.5489(7) 0.8954(4) 0.1631(4) 0.0557(14) Uani d . 1 1
C C8 0.0441(8) -0.0008(4) 0.1118(4) 0.0609(16) Uani d . 1 1
H H8 0.0457 -0.0611 0.0812 0.073 Uiso calc R 1 1
C C2 -0.4084(6) 0.2576(6) 0.3916(4) 0.0638(16) Uani d . 1 1
H H2 -0.4773 0.2899 0.4324 0.077 Uiso calc R 1 1
C C31 0.2372(8) 0.8628(4) 0.3579(4) 0.0621(15) Uani d . 1 1
N N8 0.6378(7) 0.9036(5) 0.1061(4) 0.0765(16) Uani d . 1 1
C C29 -0.2014(6) 0.5252(5) 0.0493(4) 0.0579(14) Uani d . 1 1
H H29 -0.2469 0.5213 -0.0062 0.070 Uiso calc R 1 1
C C28 -0.2056(7) 0.6228(5) 0.0831(4) 0.0615(15) Uani d . 1 1
H H28 -0.2570 0.6853 0.0514 0.074 Uiso calc R 1 1
N N7 0.1488(8) 0.8529(4) 0.4154(4) 0.0830(18) Uani d . 1 1
N N9 0.1436(6) 0.7521(4) 0.0368(3) 0.0576(11) Uani d . 1 1
C C33 0.2250(6) 0.7165(4) 0.0954(4) 0.0477(12) Uani d . 1 1
N N10 0.6060(7) 0.5566(4) 0.3494(4) 0.0765(16) Uani d . 1 1
C C34 0.5206(7) 0.5917(4) 0.2936(4) 0.0536(13) Uani d . 1 1

loop_
_atom_site_aniso_label
_atom_site_aniso_U_11
_atom_site_aniso_U_22
_atom_site_aniso_U_33
_atom_site_aniso_U_12
_atom_site_aniso_U_13
_atom_site_aniso_U_23
Au1 0.05730(14) 0.03953(12) 0.05524(14) -0.00962(9) -0.00594(10) -0.00889(9)
Au2 0.05153(13) 0.04074(12) 0.04712(12) -0.00948(9) -0.00261(9) -0.00856(8)
Ni1 0.0342(3) 0.0307(3) 0.0338(3) -0.0050(2) -0.0024(2) -0.0048(2)
N4 0.0348(19) 0.0319(19) 0.0361(19) -0.0043(15) -0.0009(15) -0.0048(15)
N5 0.0363(19) 0.0318(19) 0.0347(19) -0.0057(15) 0.0012(15) -0.0052(15)
N6 0.0339(19) 0.040(2) 0.0350(19) -0.0041(16) -0.0002(15) -0.0017(16)
N3 0.039(2) 0.040(2) 0.035(2) -0.0022(17) -0.0027(16) -0.0018(16)
N2 0.042(2) 0.0314(19) 0.038(2) -0.0051(16) -0.0059(17) -0.0048(16)
N1 0.037(2) 0.043(2) 0.041(2) -0.0082(17) -0.0077(17) 0.0007(17)
C21 0.033(2) 0.034(2) 0.039(2) -0.0037(18) 0.0030(18) -0.0053(18)
C20 0.033(2) 0.035(2) 0.034(2) -0.0026(18) 0.0008(18) -0.0054(18)
C26 0.038(2) 0.034(2) 0.042(2) -0.0034(19) 0.0026(19) -0.0027(19)
C16 0.046(3) 0.034(2) 0.044(3) -0.007(2) -0.003(2) -0.0037(19)
C19 0.046(3) 0.043(3) 0.040(3) -0.007(2) -0.006(2) -0.005(2)
C22 0.051(3) 0.043(3) 0.037(2) -0.010(2) 0.000(2) -0.009(2)
C30 0.042(3) 0.057(3) 0.038(3) -0.008(2) -0.005(2) -0.001(2)
C5 0.043(3) 0.044(3) 0.043(3) -0.012(2) -0.011(2) 0.010(2)
C11 0.041(2) 0.044(3) 0.033(2) 0.005(2) -0.0050(19) -0.0035(19)
C24 0.055(3) 0.030(2) 0.047(3) -0.003(2) 0.005(2) -0.003(2)
C23 0.058(3) 0.037(3) 0.044(3) -0.013(2) 0.001(2) -0.010(2)
C15 0.042(3) 0.041(3) 0.047(3) -0.005(2) -0.002(2) 0.001(2)
C25 0.035(2) 0.031(2) 0.042(2) 0.0004(18) 0.0039(19) -0.0009(18)
C1 0.044(3) 0.057(3) 0.043(3) 0.000(2) -0.003(2) -0.002(2)
C10 0.049(3) 0.038(2) 0.033(2) 0.005(2) -0.010(2) -0.0073(19)
C18 0.057(3) 0.049(3) 0.042(3) -0.006(2) -0.009(2) 0.004(2)
C6 0.051(3) 0.037(2) 0.043(3) -0.011(2) -0.016(2) 0.000(2)
C17 0.054(3) 0.036(2) 0.051(3) -0.005(2) -0.007(2) 0.004(2)
C27 0.053(3) 0.039(3) 0.054(3) -0.002(2) -0.003(2) 0.008(2)
C9 0.066(3) 0.050(3) 0.044(3) 0.010(3) -0.012(2) -0.016(2)
C14 0.038(3) 0.061(3) 0.056(3) -0.006(2) 0.002(2) 0.005(3)
C4 0.053(3) 0.050(3) 0.062(3) -0.020(3) -0.020(3) 0.017(3)
C12 0.049(3) 0.063(3) 0.035(3) 0.007(3) 0.001(2) -0.004(2)
C13 0.038(3) 0.082(4) 0.045(3) 0.001(3) 0.004(2) 0.009(3)
C7 0.067(4) 0.041(3) 0.059(3) -0.015(3) -0.023(3) -0.006(2)
C3 0.040(3) 0.089(5) 0.070(4) -0.022(3) -0.009(3) 0.032(4)
C32 0.062(4) 0.049(3) 0.061(4) -0.016(3) -0.008(3) -0.013(3)
C8 0.083(4) 0.041(3) 0.059(3) -0.002(3) -0.025(3) -0.015(3)
C2 0.039(3) 0.086(5) 0.060(4) -0.004(3) 0.002(3) 0.008(3)
C31 0.083(4) 0.032(3) 0.072(4) -0.003(3) 0.005(3) -0.016(3)
N8 0.079(4) 0.088(4) 0.074(4) -0.040(3) 0.007(3) -0.024(3)
C29 0.053(3) 0.074(4) 0.044(3) -0.009(3) -0.011(2) 0.007(3)
C28 0.058(3) 0.061(4) 0.057(3) 0.001(3) -0.012(3) 0.017(3)
N7 0.111(5) 0.046(3) 0.095(4) -0.017(3) 0.032(4) -0.019(3)
N9 0.059(3) 0.058(3) 0.056(3) 0.000(2) -0.007(2) -0.017(2)
C33 0.048(3) 0.048(3) 0.049(3) -0.009(2) 0.003(2) -0.013(2)
N10 0.095(4) 0.061(3) 0.073(4) -0.008(3) -0.031(3) -0.006(3)
C34 0.063(3) 0.043(3) 0.056(3) -0.010(3) -0.013(3) -0.008(2)

loop_
_atom_type_symbol
_atom_type_description
_atom_type_scat_dispersion_real
_atom_type_scat_dispersion_imag
_atom_type_scat_source
C C 0.0033 0.0016 'International Tables Vol C Tables 4.2.6.8 and 6.1.1.4'
H H 0.0000 0.0000 'International Tables Vol C Tables 4.2.6.8 and 6.1.1.4'
N N 0.0061 0.0033 'International Tables Vol C Tables 4.2.6.8 and 6.1.1.4'
Ni Ni 0.3393 1.1124 'International Tables Vol C Tables 4.2.6.8 and 6.1.1.4'
Au Au -2.0133 8.8022 'International Tables Vol C Tables 4.2.6.8 and 6.1.1.4'

loop_
_geom_angle_atom_site_label_1
_geom_angle_atom_site_label_2
_geom_angle_atom_site_label_3
_geom_angle
C32 Au1 Au2 87.27(15)
C32 Au1 C31 179.0(2)
C31 Au1 Au2 93.69(15)
C33 Au2 Au1 94.33(14)
C33 Au2 C34 178.2(2)
C34 Au2 Au1 87.35(15)
N4 Ni1 N3 93.99(14)
N5 Ni1 N4 77.69(14)
N5 Ni1 N6 78.00(14)
N5 Ni1 N3 96.88(15)
N5 Ni1 N1 106.69(15)
N6 Ni1 N4 155.47(14)
N6 Ni1 N3 92.12(14)
N6 Ni1 N1 93.45(14)
N2 Ni1 N4 99.88(14)
N2 Ni1 N5 174.57(15)
N2 Ni1 N6 104.62(14)
N2 Ni1 N3 78.36(15)
N2 Ni1 N1 78.06(16)
N1 Ni1 N4 90.39(14)
N1 Ni1 N3 156.42(15)
C20 N4 Ni1 114.3(3)
C16 N4 Ni1 127.2(3)
C16 N4 C20 118.5(4)
C21 N5 Ni1 118.6(3)
C25 N5 Ni1 119.4(3)
C25 N5 C21 120.6(4)
C26 N6 Ni1 114.5(3)
C30 N6 Ni1 126.9(3)
C30 N6 C26 118.5(4)
C11 N3 Ni1 113.9(3)
C15 N3 Ni1 127.4(3)
C15 N3 C11 118.6(4)
C10 N2 Ni1 119.1(3)
C6 N2 Ni1 119.5(3)
C6 N2 C10 121.4(4)
C5 N1 Ni1 113.7(3)
C1 N1 Ni1 127.0(4)
C1 N1 C5 119.2(4)
N5 C21 C20 113.3(4)
N5 C21 C22 120.5(4)
C22 C21 C20 126.2(4)
N4 C20 C21 114.7(4)
N4 C20 C19 121.8(4)
C19 C20 C21 123.5(4)
N6 C26 C25 114.4(4)
N6 C26 C27 121.9(4)
C27 C26 C25 123.7(4)
N4 C16 H16 118.7
N4 C16 C17 122.6(4)
C17 C16 H16 118.7
C20 C19 H19 120.6
C18 C19 C20 118.8(4)
C18 C19 H19 120.6
C21 C22 H22 120.4
C21 C22 C23 119.3(4)
C23 C22 H22 120.4
N6 C30 H30 119.0
N6 C30 C29 122.0(5)
C29 C30 H30 119.0
N1 C5 C6 115.0(4)
N1 C5 C4 120.3(5)
C4 C5 C6 124.7(5)
N3 C11 C10 114.6(4)
N3 C11 C12 121.2(5)
C12 C11 C10 124.2(5)
C23 C24 H24 121.1
C23 C24 C25 117.8(4)
C25 C24 H24 121.1
C22 C23 C24 120.5(4)
C22 C23 H23 119.8
C24 C23 H23 119.8
N3 C15 H15 118.5
N3 C15 C14 122.9(5)
C14 C15 H15 118.5
N5 C25 C26 112.9(4)
N5 C25 C24 121.3(4)
C24 C25 C26 125.7(4)
N1 C1 H1 118.9
N1 C1 C2 122.2(6)
C2 C1 H1 118.9
N2 C10 C11 114.0(4)
N2 C10 C9 120.2(5)
C9 C10 C11 125.8(5)
C19 C18 H18 120.1
C17 C18 C19 119.7(4)
C17 C18 H18 120.1
N2 C6 C5 113.6(4)
N2 C6 C7 120.6(5)
C7 C6 C5 125.8(5)
C16 C17 H17 120.8
C18 C17 C16 118.5(4)
C18 C17 H17 120.8
C26 C27 H27 120.4
C28 C27 C26 119.2(5)
C28 C27 H27 120.4
C10 C9 H9 120.9
C8 C9 C10 118.3(5)
C8 C9 H9 120.9
C15 C14 H14 121.0
C13 C14 C15 118.0(5)
C13 C14 H14 121.0
C5 C4 H4 120.4
C5 C4 C3 119.1(6)
C3 C4 H4 120.4
C11 C12 H12 120.4
C11 C12 C13 119.2(5)
C13 C12 H12 120.4
C14 C13 C12 120.1(5)
C14 C13 H13 120.0
C12 C13 H13 120.0
C6 C7 H7 120.9
C8 C7 C6 118.2(5)
C8 C7 H7 120.9
C4 C3 H3 119.9
C2 C3 C4 120.1(5)
C2 C3 H3 119.9
N8 C32 Au1 178.4(5)
C9 C8 H8 119.3
C7 C8 C9 121.4(5)
C7 C8 H8 119.3
C1 C2 H2 120.5
C3 C2 C1 119.0(6)
C3 C2 H2 120.5
N7 C31 Au1 179.0(6)
C30 C29 H29 120.6
C28 C29 C30 118.8(5)
C28 C29 H29 120.6
C27 C28 C29 119.6(5)
C27 C28 H28 120.2
C29 C28 H28 120.2
N9 C33 Au2 178.4(5)
N10 C34 Au2 178.9(5)

loop_
_geom_bond_atom_site_label_1
_geom_bond_atom_site_label_2
_geom_bond_distance
Au1 Au2 3.1017(3)
Au1 C32 1.983(7)
Au1 C31 1.987(7)
Au2 C33 1.989(5)
Au2 C34 1.994(5)
Ni1 N4 2.119(4)
Ni1 N5 1.994(4)
Ni1 N6 2.110(4)
Ni1 N3 2.124(4)
Ni1 N2 1.993(4)
Ni1 N1 2.112(4)
N4 C20 1.346(5)
N4 C16 1.344(6)
N5 C21 1.351(6)
N5 C25 1.346(5)
N6 C26 1.353(6)
N6 C30 1.344(6)
N3 C11 1.361(6)
N3 C15 1.331(6)
N2 C10 1.352(6)
N2 C6 1.343(6)
N1 C5 1.365(6)
N1 C1 1.331(6)
C21 C20 1.481(6)
C21 C22 1.379(6)
C20 C19 1.385(6)
C26 C25 1.493(6)
C26 C27 1.391(6)
C16 H16 0.9300
C16 C17 1.380(7)
C19 H19 0.9300
C19 C18 1.381(7)
C22 H22 0.9300
C22 C23 1.380(7)
C30 H30 0.9300
C30 C29 1.396(7)
C5 C6 1.472(7)
C5 C4 1.382(7)
C11 C10 1.487(7)
C11 C12 1.381(7)
C24 H24 0.9300
C24 C23 1.388(7)
C24 C25 1.391(7)
C23 H23 0.9300
C15 H15 0.9300
C15 C14 1.393(7)
C1 H1 0.9300
C1 C2 1.392(8)
C10 C9 1.393(7)
C18 H18 0.9300
C18 C17 1.375(7)
C6 C7 1.399(7)
C17 H17 0.9300
C27 H27 0.9300
C27 C28 1.368(8)
C9 H9 0.9300
C9 C8 1.382(8)
C14 H14 0.9300
C14 C13 1.370(8)
C4 H4 0.9300
C4 C3 1.395(9)
C12 H12 0.9300
C12 C13 1.381(8)
C13 H13 0.9300
C7 H7 0.9300
C7 C8 1.373(9)
C3 H3 0.9300
C3 C2 1.338(9)
C32 N8 1.146(8)
C8 H8 0.9300
C2 H2 0.9300
C31 N7 1.150(8)
C29 H29 0.9300
C29 C28 1.381(8)
C28 H28 0.9300
N9 C33 1.141(7)
N10 C34 1.132(7)

loop_
_geom_hbond_atom_site_label_D
_geom_hbond_atom_site_label_H
_geom_hbond_atom_site_label_A
_geom_hbond_site_symmetry_A
_geom_hbond_distance_DH
_geom_hbond_distance_HA
_geom_hbond_distance_DA
_geom_hbond_angle_DHA
C1 H1 N10 1_455 0.93 2.57 3.235(7) 129
C7 H7 N8 1_445 0.93 2.51 3.356(9) 151
C8 H8 N9 1_545 0.93 2.54 3.421(7) 157
C22 H22 N10 2_666 0.93 2.43 3.364(8) 179
C23 H23 N7 . 0.93 2.51 3.274(7) 139
C30 H30 N9 2_565 0.93 2.41 3.280(7) 156
